data_4023844
loop_
_publ_author_name
'Xin Cheng'
'Xuefeng Jiang'
'Yihua Yu'
'Shengming Ma'

_publ_section_title
;
 Efficient Synthesis of 3-Chloromethyl-2(5H)-furanones and
 3-Chloromethyl- 5,6-dihydropyran-2-ones via the PdCl~2~-Catalyzed
 Chlorocyclocarbonylation of 2,3- or 3,4-Allenols
;
_journal_name_full 'Journal of Organic Chemistry'
_journal_page_first 8960
_journal_page_last 8965
_journal_paper_doi 10.1021/jo8015677
_journal_volume 73
_journal_year 2008
_chemical_absolute_configuration ad
_chemical_formula_sum 'C10 H13 Cl O2'
_chemical_formula_weight 200.65
_chemical_name_systematic
; 
 ? 
;
_space_group_IT_number 19
_symmetry_cell_setting orthorhombic
_symmetry_space_group_name_Hall 'P 2ac 2ab'
_symmetry_space_group_name_H-M 'P 21 21 21'
_atom_sites_solution_hydrogens geom
_atom_sites_solution_primary direct
_atom_sites_solution_secondary difmap
_audit_creation_method SHELXL-97
_cell_angle_alpha 90.00
_cell_angle_beta 90.00
_cell_angle_gamma 90.00
_cell_formula_units_Z 8
_cell_length_a 6.0231(8)
_cell_length_b 18.026(3)
_cell_length_c 18.643(3)
_cell_measurement_reflns_used 2666
_cell_measurement_temperature 293(2)
_cell_measurement_theta_max 45.079
_cell_measurement_theta_min 4.370
_cell_volume 2024.1(5)
_computing_cell_refinement 'Bruker SMART'
_computing_data_collection 'Bruker SMART'
_computing_data_reduction 'Bruker SHELXTL'
_computing_molecular_graphics 'Bruker SHELXTL'
_computing_publication_material 'Bruker SHELXTL'
_computing_structure_refinement 'SHELXL-97 (Sheldrick, 1997)'
_computing_structure_solution 'SHELXS-97 (Sheldrick, 1990)'
_diffrn_ambient_temperature 293(2)
_diffrn_measured_fraction_theta_full 0.994
_diffrn_measured_fraction_theta_max 0.994
_diffrn_measurement_device_type 'CCD area detector'
_diffrn_measurement_method 'phi and omega scans'
_diffrn_radiation_monochromator graphite
_diffrn_radiation_source 'fine-focus sealed tube'
_diffrn_radiation_type MoK\a
_diffrn_radiation_wavelength 0.71073
_diffrn_reflns_av_R_equivalents 0.1118
_diffrn_reflns_av_sigmaI/netI 0.0947
_diffrn_reflns_limit_h_max 7
_diffrn_reflns_limit_h_min -7
_diffrn_reflns_limit_k_max 14
_diffrn_reflns_limit_k_min -23
_diffrn_reflns_limit_l_max 23
_diffrn_reflns_limit_l_min -22
_diffrn_reflns_number 12184
_diffrn_reflns_theta_full 27.49
_diffrn_reflns_theta_max 27.49
_diffrn_reflns_theta_min 1.57
_exptl_absorpt_coefficient_mu 0.342
_exptl_absorpt_correction_T_max 1.00000
_exptl_absorpt_correction_T_min 0.76416
_exptl_absorpt_correction_type empirical
_exptl_absorpt_process_details sadabs
_exptl_crystal_colour colorless
_exptl_crystal_density_diffrn 1.317
_exptl_crystal_density_method 'not measured'
_exptl_crystal_description prismatic
_exptl_crystal_F_000 848
_exptl_crystal_size_max 0.502
_exptl_crystal_size_mid 0.371
_exptl_crystal_size_min 0.168
_refine_diff_density_max 0.250
_refine_diff_density_min -0.240
_refine_diff_density_rms 0.049
_refine_ls_abs_structure_details 'Flack H D (1983), Acta Cryst. A39, 876-881'
_refine_ls_abs_structure_Flack -0.02(7)
_refine_ls_extinction_method none
_refine_ls_goodness_of_fit_ref 0.865
_refine_ls_hydrogen_treatment constr
_refine_ls_matrix_type full
_refine_ls_number_parameters 235
_refine_ls_number_reflns 4581
_refine_ls_number_restraints 0
_refine_ls_restrained_S_all 0.865
_refine_ls_R_factor_all 0.0747
_refine_ls_R_factor_gt 0.0500
_refine_ls_shift/su_max 0.000
_refine_ls_shift/su_mean 0.000
_refine_ls_structure_factor_coef Fsqd
_refine_ls_weighting_details 'calc w=1/[\s^2^(Fo^2^)+(0.0373P)^2^+0.0000P] where P=(Fo^2^+2Fc^2^)/3'
_refine_ls_weighting_scheme calc
_refine_ls_wR_factor_gt 0.1102
_refine_ls_wR_factor_ref 0.1164
_reflns_number_gt 2803
_reflns_number_total 4581
_reflns_threshold_expression >2sigma(I)
_cod_data_source_file jo8015677_si_001.cif
_cod_data_source_block cd26226
_cod_depositor_comments
;
The following automatic conversions were performed:
'_symmetry_cell_setting' value 'Orthorhombic' changed to 'orthorhombic'
according to '/home/saulius/struct/CIF-dictionaries/cif_core.dic'
dictionary named 'cif_core.dic' version 2.4.1 from 2010-06-29.

Automatic conversion script
Id: cif_fix_enum 1527 2010-12-29 10:47:43Z saulius 
;
_cod_database_code 4023844

loop_
_symmetry_equiv_pos_as_xyz
'x, y, z'
'-x+1/2, -y, z+1/2'
'-x, y+1/2, -z+1/2'
'x+1/2, -y+1/2, -z'

loop_
_atom_site_label
_atom_site_type_symbol
_atom_site_fract_x
_atom_site_fract_y
_atom_site_fract_z
_atom_site_U_iso_or_equiv
_atom_site_adp_type
_atom_site_occupancy
_atom_site_symmetry_multiplicity
_atom_site_calc_flag
_atom_site_refinement_flags
_atom_site_disorder_assembly
_atom_site_disorder_group
Cl1 Cl 0.88514(15) 0.80017(4) 0.95745(5) 0.0660(3) Uani 1 1 d . . .
Cl2 Cl 0.39842(15) 0.45844(4) 0.95801(5) 0.0676(3) Uani 1 1 d . . .
O1 O 1.3391(3) 0.70425(11) 0.84721(12) 0.0569(6) Uani 1 1 d . . .
O2 O 1.1975(3) 0.73823(10) 0.74098(11) 0.0439(5) Uani 1 1 d . . .
O3 O 0.8303(3) 0.54598(11) 0.84875(12) 0.0580(6) Uani 1 1 d . . .
O4 O 0.7010(3) 0.51226(10) 0.74087(11) 0.0441(5) Uani 1 1 d . . .
C1 C 1.1796(4) 0.72139(14) 0.81134(16) 0.0406(7) Uani 1 1 d . . .
C2 C 0.9443(4) 0.72726(14) 0.83307(15) 0.0394(7) Uani 1 1 d . . .
C3 C 0.8311(4) 0.74439(15) 0.77473(15) 0.0432(7) Uani 1 1 d . . .
H3 H 0.6775 0.7495 0.7735 0.052 Uiso 1 1 calc R . .
C4 C 0.9766(4) 0.75452(14) 0.71133(15) 0.0393(6) Uani 1 1 d . . .
C5 C 0.9769(5) 0.83466(13) 0.68456(15) 0.0461(7) Uani 1 1 d . . .
H5A H 0.8266 0.8488 0.6718 0.055 Uiso 1 1 calc R . .
H5B H 1.0256 0.8670 0.7231 0.055 Uiso 1 1 calc R . .
C6 C 1.1263(6) 0.84583(15) 0.62028(17) 0.0577(8) Uani 1 1 d . . .
H6A H 1.1108 0.8964 0.6031 0.069 Uiso 1 1 calc R . .
H6B H 1.2796 0.8386 0.6346 0.069 Uiso 1 1 calc R . .
C7 C 1.0708(6) 0.79275(14) 0.56042(16) 0.0608(9) Uani 1 1 d . . .
H7A H 1.1746 0.7996 0.5212 0.073 Uiso 1 1 calc R . .
H7B H 0.9226 0.8031 0.5427 0.073 Uiso 1 1 calc R . .
C8 C 1.0827(6) 0.71239(14) 0.58721(16) 0.0587(9) Uani 1 1 d . . .
H8A H 1.0401 0.6791 0.5487 0.070 Uiso 1 1 calc R . .
H8B H 1.2345 0.7009 0.6006 0.070 Uiso 1 1 calc R . .
C9 C 0.9322(5) 0.69972(14) 0.65103(15) 0.0515(8) Uani 1 1 d . . .
H9A H 0.9539 0.6497 0.6688 0.062 Uiso 1 1 calc R . .
H9B H 0.7788 0.7043 0.6358 0.062 Uiso 1 1 calc R . .
C10 C 0.8696(6) 0.71530(14) 0.90804(15) 0.0510(8) Uani 1 1 d . . .
H10A H 0.9626 0.6782 0.9307 0.061 Uiso 1 1 calc R . .
H10B H 0.7179 0.6972 0.9081 0.061 Uiso 1 1 calc R . .
C11 C 0.6763(4) 0.52965(14) 0.81097(17) 0.0414(7) Uani 1 1 d . . .
C12 C 0.4374(4) 0.52542(14) 0.82959(15) 0.0390(7) Uani 1 1 d . . .
C13 C 0.3288(5) 0.50754(14) 0.77047(15) 0.0420(7) Uani 1 1 d . . .
H13 H 0.1753 0.5028 0.7676 0.050 Uiso 1 1 calc R . .
C14 C 0.4833(4) 0.49595(13) 0.70874(15) 0.0375(6) Uani 1 1 d . . .
C15 C 0.4474(5) 0.54902(14) 0.64684(16) 0.0506(8) Uani 1 1 d . . .
H15A H 0.4671 0.5994 0.6638 0.061 Uiso 1 1 calc R . .
H15B H 0.2958 0.5442 0.6299 0.061 Uiso 1 1 calc R . .
C16 C 0.6051(6) 0.53532(15) 0.58459(16) 0.0594(9) Uani 1 1 d . . .
H16A H 0.7558 0.5463 0.5995 0.071 Uiso 1 1 calc R . .
H16B H 0.5675 0.5682 0.5452 0.071 Uiso 1 1 calc R . .
C17 C 0.5915(6) 0.45508(15) 0.55926(16) 0.0624(9) Uani 1 1 d . . .
H17A H 0.4440 0.4450 0.5408 0.075 Uiso 1 1 calc R . .
H17B H 0.6973 0.4470 0.5208 0.075 Uiso 1 1 calc R . .
C18 C 0.6419(6) 0.40274(15) 0.62122(16) 0.0574(8) Uani 1 1 d . . .
H18A H 0.6284 0.3519 0.6049 0.069 Uiso 1 1 calc R . .
H18B H 0.7936 0.4104 0.6371 0.069 Uiso 1 1 calc R . .
C19 C 0.4850(5) 0.41538(13) 0.68376(15) 0.0475(7) Uani 1 1 d . . .
H19A H 0.5291 0.3838 0.7234 0.057 Uiso 1 1 calc R . .
H19B H 0.3360 0.4012 0.6696 0.057 Uiso 1 1 calc R . .
C20 C 0.3547(5) 0.53925(14) 0.90323(15) 0.0473(7) Uani 1 1 d . . .
H20A H 0.1977 0.5510 0.9017 0.057 Uiso 1 1 calc R . .
H20B H 0.4324 0.5813 0.9239 0.057 Uiso 1 1 calc R . .

loop_
_atom_site_aniso_label
_atom_site_aniso_U_11
_atom_site_aniso_U_22
_atom_site_aniso_U_33
_atom_site_aniso_U_23
_atom_site_aniso_U_13
_atom_site_aniso_U_12
Cl1 0.0712(6) 0.0691(5) 0.0578(5) -0.0132(4) 0.0072(5) -0.0030(5)
Cl2 0.0738(6) 0.0672(5) 0.0618(5) 0.0142(4) 0.0089(5) 0.0100(5)
O1 0.0413(11) 0.0658(14) 0.0636(15) 0.0086(11) -0.0081(11) 0.0036(11)
O2 0.0309(11) 0.0516(12) 0.0491(13) 0.0041(10) 0.0046(9) 0.0044(9)
O3 0.0377(11) 0.0694(14) 0.0668(15) -0.0089(11) -0.0112(11) -0.0056(11)
O4 0.0304(11) 0.0493(12) 0.0525(13) -0.0033(10) 0.0024(9) -0.0006(9)
C1 0.0358(16) 0.0355(15) 0.0504(18) 0.0018(14) 0.0016(14) -0.0021(12)
C2 0.0360(15) 0.0342(14) 0.0480(18) -0.0012(12) 0.0061(14) -0.0021(12)
C3 0.0318(15) 0.0452(17) 0.0525(19) 0.0011(14) 0.0049(14) -0.0019(14)
C4 0.0333(15) 0.0383(15) 0.0462(16) 0.0009(13) -0.0022(13) -0.0010(13)
C5 0.0524(17) 0.0344(14) 0.0514(18) -0.0030(13) -0.0014(15) 0.0029(13)
C6 0.065(2) 0.0435(16) 0.065(2) 0.0089(15) 0.0011(19) -0.0032(17)
C7 0.079(2) 0.0555(19) 0.048(2) 0.0038(14) 0.0086(18) 0.0105(19)
C8 0.078(2) 0.0500(18) 0.0486(19) -0.0090(14) 0.0051(19) 0.0137(18)
C9 0.063(2) 0.0369(15) 0.0547(19) -0.0022(14) -0.0065(17) -0.0040(16)
C10 0.0538(18) 0.0476(17) 0.0517(19) 0.0066(14) 0.0059(17) -0.0051(16)
C11 0.0380(16) 0.0321(15) 0.0541(19) -0.0007(14) -0.0006(14) 0.0027(13)
C12 0.0336(15) 0.0349(14) 0.0484(17) 0.0006(12) 0.0020(14) 0.0021(12)
C13 0.0319(15) 0.0372(16) 0.057(2) 0.0005(14) -0.0032(14) -0.0018(13)
C14 0.0319(15) 0.0347(14) 0.0459(16) -0.0006(13) -0.0015(13) -0.0021(12)
C15 0.0539(18) 0.0387(16) 0.059(2) 0.0041(14) -0.0036(16) 0.0022(15)
C16 0.078(2) 0.0517(18) 0.0488(19) 0.0084(15) 0.0062(19) -0.005(2)
C17 0.077(2) 0.061(2) 0.049(2) -0.0028(15) 0.0073(19) -0.007(2)
C18 0.066(2) 0.0440(16) 0.062(2) -0.0089(15) 0.0079(18) 0.0059(17)
C19 0.0537(17) 0.0360(15) 0.0529(19) 0.0031(13) -0.0011(15) 0.0004(13)
C20 0.0428(16) 0.0430(16) 0.056(2) 0.0008(14) 0.0023(15) 0.0055(14)

loop_
_atom_type_symbol
_atom_type_description
_atom_type_scat_dispersion_real
_atom_type_scat_dispersion_imag
_atom_type_scat_source
C C 0.0033 0.0016 'International Tables Vol C Tables 4.2.6.8 and 6.1.1.4'
H H 0.0000 0.0000 'International Tables Vol C Tables 4.2.6.8 and 6.1.1.4'
O O 0.0106 0.0060 'International Tables Vol C Tables 4.2.6.8 and 6.1.1.4'
Cl Cl 0.1484 0.1585 'International Tables Vol C Tables 4.2.6.8 and 6.1.1.4'

loop_
_geom_angle_atom_site_label_1
_geom_angle_atom_site_label_2
_geom_angle_atom_site_label_3
_geom_angle
_geom_angle_site_symmetry_1
_geom_angle_site_symmetry_3
_geom_angle_publ_flag
C1 O2 C4 109.8(2) . . ?
C11 O4 C14 110.0(2) . . ?
O1 C1 O2 122.1(3) . . ?
O1 C1 C2 128.9(3) . . ?
O2 C1 C2 109.1(2) . . ?
C3 C2 C1 106.6(3) . . ?
C3 C2 C10 130.8(3) . . ?
C1 C2 C10 122.6(3) . . ?
C2 C3 C4 112.3(3) . . ?
C2 C3 H3 123.8 . . ?
C4 C3 H3 123.8 . . ?
O2 C4 C3 102.2(2) . . ?
O2 C4 C9 107.9(2) . . ?
C3 C4 C9 113.9(2) . . ?
O2 C4 C5 108.1(2) . . ?
C3 C4 C5 112.2(2) . . ?
C9 C4 C5 111.9(2) . . ?
C6 C5 C4 112.7(2) . . ?
C6 C5 H5A 109.1 . . ?
C4 C5 H5A 109.1 . . ?
C6 C5 H5B 109.1 . . ?
C4 C5 H5B 109.1 . . ?
H5A C5 H5B 107.8 . . ?
C7 C6 C5 111.7(3) . . ?
C7 C6 H6A 109.3 . . ?
C5 C6 H6A 109.3 . . ?
C7 C6 H6B 109.3 . . ?
C5 C6 H6B 109.3 . . ?
H6A C6 H6B 107.9 . . ?
C6 C7 C8 110.4(2) . . ?
C6 C7 H7A 109.6 . . ?
C8 C7 H7A 109.6 . . ?
C6 C7 H7B 109.6 . . ?
C8 C7 H7B 109.6 . . ?
H7A C7 H7B 108.1 . . ?
C9 C8 C7 111.7(2) . . ?
C9 C8 H8A 109.3 . . ?
C7 C8 H8A 109.3 . . ?
C9 C8 H8B 109.3 . . ?
C7 C8 H8B 109.3 . . ?
H8A C8 H8B 107.9 . . ?
C8 C9 C4 112.2(2) . . ?
C8 C9 H9A 109.2 . . ?
C4 C9 H9A 109.2 . . ?
C8 C9 H9B 109.2 . . ?
C4 C9 H9B 109.2 . . ?
H9A C9 H9B 107.9 . . ?
C2 C10 Cl1 110.2(2) . . ?
C2 C10 H10A 109.6 . . ?
Cl1 C10 H10A 109.6 . . ?
C2 C10 H10B 109.6 . . ?
Cl1 C10 H10B 109.6 . . ?
H10A C10 H10B 108.1 . . ?
O3 C11 O4 122.6(3) . . ?
O3 C11 C12 128.7(3) . . ?
O4 C11 C12 108.7(2) . . ?
C13 C12 C20 130.3(3) . . ?
C13 C12 C11 107.3(3) . . ?
C20 C12 C11 122.3(3) . . ?
C12 C13 C14 111.6(2) . . ?
C12 C13 H13 124.2 . . ?
C14 C13 H13 124.2 . . ?
O4 C14 C13 102.3(2) . . ?
O4 C14 C15 108.1(2) . . ?
C13 C14 C15 114.2(2) . . ?
O4 C14 C19 108.0(2) . . ?
C13 C14 C19 111.9(2) . . ?
C15 C14 C19 111.7(2) . . ?
C14 C15 C16 113.0(2) . . ?
C14 C15 H15A 109.0 . . ?
C16 C15 H15A 109.0 . . ?
C14 C15 H15B 109.0 . . ?
C16 C15 H15B 109.0 . . ?
H15A C15 H15B 107.8 . . ?
C15 C16 C17 110.9(3) . . ?
C15 C16 H16A 109.5 . . ?
C17 C16 H16A 109.5 . . ?
C15 C16 H16B 109.5 . . ?
C17 C16 H16B 109.5 . . ?
H16A C16 H16B 108.0 . . ?
C18 C17 C16 110.0(3) . . ?
C18 C17 H17A 109.7 . . ?
C16 C17 H17A 109.7 . . ?
C18 C17 H17B 109.7 . . ?
C16 C17 H17B 109.7 . . ?
H17A C17 H17B 108.2 . . ?
C19 C18 C17 111.5(3) . . ?
C19 C18 H18A 109.3 . . ?
C17 C18 H18A 109.3 . . ?
C19 C18 H18B 109.3 . . ?
C17 C18 H18B 109.3 . . ?
H18A C18 H18B 108.0 . . ?
C18 C19 C14 112.4(2) . . ?
C18 C19 H19A 109.1 . . ?
C14 C19 H19A 109.1 . . ?
C18 C19 H19B 109.1 . . ?
C14 C19 H19B 109.1 . . ?
H19A C19 H19B 107.8 . . ?
C12 C20 Cl2 109.92(19) . . ?
C12 C20 H20A 109.7 . . ?
Cl2 C20 H20A 109.7 . . ?
C12 C20 H20B 109.7 . . ?
Cl2 C20 H20B 109.7 . . ?
H20A C20 H20B 108.2 . . ?

loop_
_geom_bond_atom_site_label_1
_geom_bond_atom_site_label_2
_geom_bond_distance
_geom_bond_site_symmetry_2
_geom_bond_publ_flag
Cl1 C10 1.788(3) . ?
Cl2 C20 1.798(3) . ?
O1 C1 1.211(3) . ?
O2 C1 1.351(3) . ?
O2 C4 1.470(3) . ?
O3 C11 1.201(3) . ?
O4 C11 1.352(4) . ?
O4 C14 1.471(3) . ?
C1 C2 1.478(4) . ?
C2 C3 1.320(4) . ?
C2 C10 1.484(4) . ?
C3 C4 1.483(4) . ?
C3 H3 0.9300 . ?
C4 C9 1.520(4) . ?
C4 C5 1.528(3) . ?
C5 C6 1.512(4) . ?
C5 H5A 0.9700 . ?
C5 H5B 0.9700 . ?
C6 C7 1.508(4) . ?
C6 H6A 0.9700 . ?
C6 H6B 0.9700 . ?
C7 C8 1.534(4) . ?
C7 H7A 0.9700 . ?
C7 H7B 0.9700 . ?
C8 C9 1.513(4) . ?
C8 H8A 0.9700 . ?
C8 H8B 0.9700 . ?
C9 H9A 0.9700 . ?
C9 H9B 0.9700 . ?
C10 H10A 0.9700 . ?
C10 H10B 0.9700 . ?
C11 C12 1.482(4) . ?
C12 C13 1.322(4) . ?
C12 C20 1.482(4) . ?
C13 C14 1.494(4) . ?
C13 H13 0.9300 . ?
C14 C15 1.515(4) . ?
C14 C19 1.525(3) . ?
C15 C16 1.520(4) . ?
C15 H15A 0.9700 . ?
C15 H15B 0.9700 . ?
C16 C17 1.524(4) . ?
C16 H16A 0.9700 . ?
C16 H16B 0.9700 . ?
C17 C18 1.522(4) . ?
C17 H17A 0.9700 . ?
C17 H17B 0.9700 . ?
C18 C19 1.518(4) . ?
C18 H18A 0.9700 . ?
C18 H18B 0.9700 . ?
C19 H19A 0.9700 . ?
C19 H19B 0.9700 . ?
C20 H20A 0.9700 . ?
C20 H20B 0.9700 . ?

loop_
_geom_torsion_atom_site_label_1
_geom_torsion_atom_site_label_2
_geom_torsion_atom_site_label_3
_geom_torsion_atom_site_label_4
_geom_torsion
_geom_torsion_site_symmetry_1
_geom_torsion_site_symmetry_2
_geom_torsion_site_symmetry_3
_geom_torsion_site_symmetry_4
_geom_torsion_publ_flag
C4 O2 C1 O1 178.3(2) . . . . ?
C4 O2 C1 C2 -1.3(3) . . . . ?
O1 C1 C2 C3 -177.2(3) . . . . ?
O2 C1 C2 C3 2.4(3) . . . . ?
O1 C1 C2 C10 3.1(5) . . . . ?
O2 C1 C2 C10 -177.4(2) . . . . ?
C1 C2 C3 C4 -2.5(3) . . . . ?
C10 C2 C3 C4 177.2(3) . . . . ?
C1 O2 C4 C3 -0.1(3) . . . . ?
C1 O2 C4 C9 -120.5(2) . . . . ?
C1 O2 C4 C5 118.3(2) . . . . ?
C2 C3 C4 O2 1.7(3) . . . . ?
C2 C3 C4 C9 117.8(3) . . . . ?
C2 C3 C4 C5 -113.8(3) . . . . ?
O2 C4 C5 C6 67.7(3) . . . . ?
C3 C4 C5 C6 179.5(2) . . . . ?
C9 C4 C5 C6 -51.0(3) . . . . ?
C4 C5 C6 C7 54.2(3) . . . . ?
C5 C6 C7 C8 -56.2(4) . . . . ?
C6 C7 C8 C9 56.4(4) . . . . ?
C7 C8 C9 C4 -54.1(3) . . . . ?
O2 C4 C9 C8 -67.8(3) . . . . ?
C3 C4 C9 C8 179.5(2) . . . . ?
C5 C4 C9 C8 51.0(3) . . . . ?
C3 C2 C10 Cl1 -92.1(4) . . . . ?
C1 C2 C10 Cl1 87.6(3) . . . . ?
C14 O4 C11 O3 -179.1(2) . . . . ?
C14 O4 C11 C12 0.3(3) . . . . ?
O3 C11 C12 C13 178.0(3) . . . . ?
O4 C11 C12 C13 -1.4(3) . . . . ?
O3 C11 C12 C20 -2.4(5) . . . . ?
O4 C11 C12 C20 178.2(2) . . . . ?
C20 C12 C13 C14 -177.6(3) . . . . ?
C11 C12 C13 C14 1.9(3) . . . . ?
C11 O4 C14 C13 0.8(3) . . . . ?
C11 O4 C14 C15 121.6(2) . . . . ?
C11 O4 C14 C19 -117.4(2) . . . . ?
C12 C13 C14 O4 -1.7(3) . . . . ?
C12 C13 C14 C15 -118.2(3) . . . . ?
C12 C13 C14 C19 113.7(3) . . . . ?
O4 C14 C15 C16 67.5(3) . . . . ?
C13 C14 C15 C16 -179.4(2) . . . . ?
C19 C14 C15 C16 -51.2(3) . . . . ?
C14 C15 C16 C17 54.8(3) . . . . ?
C15 C16 C17 C18 -57.1(4) . . . . ?
C16 C17 C18 C19 57.3(4) . . . . ?
C17 C18 C19 C14 -54.5(3) . . . . ?
O4 C14 C19 C18 -68.0(3) . . . . ?
C13 C14 C19 C18 -179.8(2) . . . . ?
C15 C14 C19 C18 50.8(3) . . . . ?
C13 C12 C20 Cl2 100.3(3) . . . . ?
C11 C12 C20 Cl2 -79.1(3) . . . . ?
